data_2224288
loop_
_publ_author_name
'Arman, Hadi D.'
'Poplaukhin, Pavel'
'Tiekink, Edward R. T.'

_publ_section_title
;
 2-Pyridone: monoclinic polymorph
;
_journal_coeditor_code HG2602
_journal_issue 12
_journal_name_full 'Acta Crystallographica Section E'
_journal_page_first o3187
_journal_paper_doi 10.1107/S1600536809049496
_journal_volume 65
_journal_year 2009
_chemical_formula_iupac 'C5 H5 N1 O1'
_chemical_formula_moiety 'C5 H5 N1 O1'
_chemical_formula_sum 'C5 H5 N O'
_chemical_formula_weight 95.10
_chemical_name_systematic
;
2-pyridone
;
_space_group_IT_number 14
_symmetry_cell_setting monoclinic
_symmetry_space_group_name_Hall '-P 2yn'
_symmetry_space_group_name_H-M 'P 1 21/n 1'
_atom_sites_solution_hydrogens geom
_atom_sites_solution_primary direct
_atom_sites_solution_secondary difmap
_audit_creation_method SHELXL-97
_cell_angle_alpha 90
_cell_angle_beta 92.242(7)
_cell_angle_gamma 90
_cell_formula_units_Z 8
_cell_length_a 6.2027(13)
_cell_length_b 16.327(4)
_cell_length_c 9.1046(18)
_cell_measurement_reflns_used 3046
_cell_measurement_temperature 98(2)
_cell_measurement_theta_max 40.2
_cell_measurement_theta_min 3.3
_cell_volume 921.3(3)
_computing_cell_refinement 'CrystalClear (Rigaku/MSC, 2005)'
_computing_data_collection 'CrystalClear (Rigaku/MSC, 2005)'
_computing_data_reduction 'CrystalClear (Rigaku/MSC, 2005)'
_computing_molecular_graphics 'DIAMOND (Brandenburg, 2006)'
_computing_publication_material 'publCIF (Westrip, 2009)'
_computing_structure_refinement 'SHELXL97 (Sheldrick, 2008)'
_computing_structure_solution 'SHELXS97 (Sheldrick, 2008)'
_diffrn_ambient_temperature 98(2)
_diffrn_measured_fraction_theta_full 0.997
_diffrn_measured_fraction_theta_max 0.997
_diffrn_measurement_device_type 'Rigaku AFC12\K/SATURN724'
_diffrn_measurement_method \w
_diffrn_radiation_monochromator graphite
_diffrn_radiation_source 'fine-focus sealed tube'
_diffrn_radiation_type MoK\a
_diffrn_radiation_wavelength 0.71069
_diffrn_reflns_av_R_equivalents 0.037
_diffrn_reflns_av_sigmaI/netI 0.033
_diffrn_reflns_limit_h_max 5
_diffrn_reflns_limit_h_min -7
_diffrn_reflns_limit_k_max 20
_diffrn_reflns_limit_k_min -20
_diffrn_reflns_limit_l_max 11
_diffrn_reflns_limit_l_min -11
_diffrn_reflns_number 6582
_diffrn_reflns_theta_full 26.5
_diffrn_reflns_theta_max 26.5
_diffrn_reflns_theta_min 2.5
_diffrn_standards_decay_% '< 1'
_diffrn_standards_interval_count 0
_diffrn_standards_number 0
_exptl_absorpt_coefficient_mu 0.098
_exptl_absorpt_correction_T_max 1
_exptl_absorpt_correction_T_min 0.840
_exptl_absorpt_correction_type multi-scan
_exptl_absorpt_process_details '(ABSCOR; Higashi, 1995)'
_exptl_crystal_colour colourless
_exptl_crystal_density_diffrn 1.371
_exptl_crystal_density_method 'not measured'
_exptl_crystal_description prism
_exptl_crystal_F_000 400
_exptl_crystal_size_max 0.44
_exptl_crystal_size_mid 0.39
_exptl_crystal_size_min 0.15
_refine_diff_density_max 0.21
_refine_diff_density_min -0.22
_refine_ls_extinction_method none
_refine_ls_goodness_of_fit_ref 1.10
_refine_ls_hydrogen_treatment constr
_refine_ls_matrix_type full
_refine_ls_number_parameters 127
_refine_ls_number_reflns 1903
_refine_ls_number_restraints 0
_refine_ls_restrained_S_all 1.10
_refine_ls_R_factor_all 0.049
_refine_ls_R_factor_gt 0.044
_refine_ls_shift/su_max 0.001
_refine_ls_shift/su_mean 0.000
_refine_ls_structure_factor_coef Fsqd
_refine_ls_weighting_details 'calc w=1/[\s^2^(Fo^2^)+(0.0583P)^2^+0.2750P] where P=(Fo^2^+2Fc^2^)/3'
_refine_ls_weighting_scheme calc
_refine_ls_wR_factor_gt 0.113
_refine_ls_wR_factor_ref 0.117
_reflns_number_gt 1724
_reflns_number_total 1903
_reflns_threshold_expression I>2\s(I)
_cod_data_source_file hg2602.cif
_cod_data_source_block I
_cod_original_sg_symbol_H-M 'P 21/n'
_cod_original_formula_sum 'C5 H5 N1 O1'
_cod_database_code 2224288
_cod_database_fobs_code 2224288

loop_
_symmetry_equiv_pos_as_xyz
'x, y, z'
'-x+1/2, y+1/2, -z+1/2'
'-x, -y, -z'
'x-1/2, -y-1/2, z-1/2'

loop_
_atom_site_type_symbol
_atom_site_label
_atom_site_fract_x
_atom_site_fract_y
_atom_site_fract_z
_atom_site_U_iso_or_equiv
_atom_site_adp_type
_atom_site_calc_flag
_atom_site_refinement_flags
_atom_site_occupancy
_atom_site_disorder_assembly
_atom_site_disorder_group
O O1 0.27541(14) 0.36020(6) 0.47704(10) 0.0239(2) Uani d . 1 . .
N N1 -0.07408(17) 0.31779(7) 0.48531(12) 0.0201(3) Uani d . 1 . .
H H1N -0.1007 0.3587 0.5450 0.024 Uiso calc R 1 . .
C C1 0.1321(2) 0.30993(8) 0.43716(14) 0.0195(3) Uani d . 1 . .
C C2 -0.2397(2) 0.26660(8) 0.44686(15) 0.0232(3) Uani d . 1 . .
H H2 -0.3795 0.2769 0.4819 0.028 Uiso calc R 1 . .
C C3 -0.2074(2) 0.20065(8) 0.35857(15) 0.0236(3) Uani d . 1 . .
H H3 -0.3219 0.1641 0.3330 0.028 Uiso calc R 1 . .
C C4 0.0019(2) 0.18832(8) 0.30615(14) 0.0224(3) Uani d . 1 . .
H H4 0.0289 0.1426 0.2450 0.027 Uiso calc R 1 . .
C C5 0.1649(2) 0.24113(8) 0.34226(14) 0.0209(3) Uani d . 1 . .
H H5 0.3033 0.2324 0.3039 0.025 Uiso calc R 1 . .
O O2 -0.14759(15) 0.44304(6) 0.67815(11) 0.0263(3) Uani d . 1 . .
N N2 0.19925(17) 0.48837(7) 0.67120(12) 0.0204(3) Uani d . 1 . .
H H2N 0.2238 0.4519 0.6027 0.024 Uiso calc R 1 . .
C C6 -0.0049(2) 0.49182(8) 0.72495(14) 0.0199(3) Uani d . 1 . .
C C7 -0.0344(2) 0.55309(8) 0.83511(15) 0.0236(3) Uani d . 1 . .
H H7 -0.1717 0.5592 0.8765 0.028 Uiso calc R 1 . .
C C8 0.1311(2) 0.60263(9) 0.88132(16) 0.0267(3) Uani d . 1 . .
H H8 0.1078 0.6427 0.9547 0.032 Uiso calc R 1 . .
C C9 0.3370(2) 0.59536(9) 0.82168(17) 0.0276(3) Uani d . 1 . .
H H9 0.4526 0.6299 0.8539 0.033 Uiso calc R 1 . .
C C10 0.3652(2) 0.53746(9) 0.71679(15) 0.0243(3) Uani d . 1 . .
H H10 0.5022 0.5313 0.6751 0.029 Uiso calc R 1 . .

loop_
_atom_site_aniso_label
_atom_site_aniso_U_11
_atom_site_aniso_U_22
_atom_site_aniso_U_33
_atom_site_aniso_U_12
_atom_site_aniso_U_13
_atom_site_aniso_U_23
O1 0.0186(5) 0.0256(5) 0.0277(5) -0.0021(4) 0.0025(4) -0.0048(4)
N1 0.0186(6) 0.0198(5) 0.0219(5) 0.0010(4) 0.0027(4) -0.0035(4)
C1 0.0180(6) 0.0210(6) 0.0195(6) 0.0012(5) 0.0000(5) 0.0018(5)
C2 0.0178(6) 0.0248(7) 0.0272(7) -0.0013(5) 0.0026(5) -0.0022(5)
C3 0.0208(7) 0.0220(7) 0.0281(7) -0.0021(5) 0.0013(5) -0.0036(5)
C4 0.0244(7) 0.0202(6) 0.0227(6) 0.0036(5) -0.0004(5) -0.0025(5)
C5 0.0179(6) 0.0239(7) 0.0211(6) 0.0031(5) 0.0031(5) -0.0010(5)
O2 0.0206(5) 0.0245(5) 0.0342(5) -0.0041(4) 0.0062(4) -0.0078(4)
N2 0.0209(6) 0.0183(5) 0.0221(5) -0.0003(4) 0.0029(4) -0.0014(4)
C6 0.0191(6) 0.0183(6) 0.0222(6) 0.0011(5) 0.0009(5) 0.0029(5)
C7 0.0212(6) 0.0252(7) 0.0245(7) 0.0031(5) 0.0025(5) -0.0007(5)
C8 0.0268(7) 0.0262(7) 0.0270(7) 0.0035(5) -0.0010(6) -0.0063(5)
C9 0.0227(7) 0.0256(7) 0.0342(8) -0.0026(5) -0.0024(6) -0.0043(6)
C10 0.0176(6) 0.0251(7) 0.0304(7) -0.0016(5) 0.0015(5) 0.0016(6)

loop_
_atom_type_symbol
_atom_type_description
_atom_type_scat_dispersion_real
_atom_type_scat_dispersion_imag
_atom_type_scat_source
C C 0.0033 0.0016 'International Tables Vol C Tables 4.2.6.8 and 6.1.1.4'
H H 0.0000 0.0000 'International Tables Vol C Tables 4.2.6.8 and 6.1.1.4'
N N 0.0061 0.0033 'International Tables Vol C Tables 4.2.6.8 and 6.1.1.4'
O O 0.0106 0.0060 'International Tables Vol C Tables 4.2.6.8 and 6.1.1.4'

loop_
_geom_angle_atom_site_label_1
_geom_angle_atom_site_label_2
_geom_angle_atom_site_label_3
_geom_angle_site_symmetry_1
_geom_angle_site_symmetry_3
_geom_angle
_geom_angle_publ_flag
C2 N1 C1 . . 124.33(11) ?
C2 N1 H1N . . 117.8 ?
C1 N1 H1N . . 117.8 ?
O1 C1 N1 . . 120.32(11) ?
O1 C1 C5 . . 124.83(12) ?
N1 C1 C5 . . 114.84(11) ?
N1 C2 C3 . . 120.67(12) ?
N1 C2 H2 . . 119.7 ?
C3 C2 H2 . . 119.7 ?
C2 C3 C4 . . 118.00(12) ?
C2 C3 H3 . . 121.0 ?
C4 C3 H3 . . 121.0 ?
C5 C4 C3 . . 120.77(12) ?
C5 C4 H4 . . 119.6 ?
C3 C4 H4 . . 119.6 ?
C4 C5 C1 . . 121.36(12) ?
C4 C5 H5 . . 119.3 ?
C1 C5 H5 . . 119.3 ?
C10 N2 C6 . . 124.37(11) ?
C10 N2 H2N . . 117.8 ?
C6 N2 H2N . . 117.8 ?
O2 C6 N2 . . 120.04(12) ?
O2 C6 C7 . . 124.99(12) ?
N2 C6 C7 . . 114.96(11) ?
C8 C7 C6 . . 121.03(12) ?
C8 C7 H7 . . 119.5 ?
C6 C7 H7 . . 119.5 ?
C7 C8 C9 . . 120.93(13) ?
C7 C8 H8 . . 119.5 ?
C9 C8 H8 . . 119.5 ?
C10 C9 C8 . . 118.12(13) ?
C10 C9 H9 . . 120.9 ?
C8 C9 H9 . . 120.9 ?
N2 C10 C9 . . 120.59(12) ?
N2 C10 H10 . . 119.7 ?
C9 C10 H10 . . 119.7 ?

loop_
_geom_bond_atom_site_label_1
_geom_bond_atom_site_label_2
_geom_bond_site_symmetry_2
_geom_bond_distance
_geom_bond_publ_flag
O1 C1 . 1.2529(16) ?
N1 C2 . 1.3597(17) ?
N1 C1 . 1.3743(17) ?
N1 H1N . 0.8800 ?
C1 C5 . 1.4365(18) ?
C2 C3 . 1.3633(19) ?
C2 H2 . 0.9500 ?
C3 C4 . 1.4151(18) ?
C3 H3 . 0.9500 ?
C4 C5 . 1.3590(19) ?
C4 H4 . 0.9500 ?
C5 H5 . 0.9500 ?
O2 C6 . 1.2530(16) ?
N2 C10 . 1.3567(17) ?
N2 C6 . 1.3762(17) ?
N2 H2N . 0.8800 ?
C6 C7 . 1.4335(18) ?
C7 C8 . 1.3607(19) ?
C7 H7 . 0.9500 ?
C8 C9 . 1.412(2) ?
C8 H8 . 0.9500 ?
C9 C10 . 1.360(2) ?
C9 H9 . 0.9500 ?
C10 H10 . 0.9500 ?

loop_
_geom_hbond_atom_site_label_D
_geom_hbond_atom_site_label_H
_geom_hbond_atom_site_label_A
_geom_hbond_site_symmetry_A
_geom_hbond_distance_DH
_geom_hbond_distance_HA
_geom_hbond_distance_DA
_geom_hbond_angle_DHA
N1 H1n O2 1_555 0.88 1.86 2.7450(16) 177
N2 H2n O1 1_555 0.88 1.92 2.7915(16) 171
C2 H2 O1 1_455 0.95 2.53 3.3943(18) 150
C4 H4 O2 4_665 0.95 2.54 3.2989(18) 137

loop_
_geom_torsion_atom_site_label_1
_geom_torsion_atom_site_label_2
_geom_torsion_atom_site_label_3
_geom_torsion_atom_site_label_4
_geom_torsion_site_symmetry_1
_geom_torsion_site_symmetry_2
_geom_torsion_site_symmetry_3
_geom_torsion_site_symmetry_4
_geom_torsion
_geom_torsion_publ_flag
C2 N1 C1 O1 . . . . 179.47(12) ?
C2 N1 C1 C5 . . . . -1.04(18) ?
C1 N1 C2 C3 . . . . 2.1(2) ?
N1 C2 C3 C4 . . . . -1.3(2) ?
C2 C3 C4 C5 . . . . -0.4(2) ?
C3 C4 C5 C1 . . . . 1.5(2) ?
O1 C1 C5 C4 . . . . 178.72(12) ?
N1 C1 C5 C4 . . . . -0.74(18) ?
C10 N2 C6 O2 . . . . -178.77(12) ?
C10 N2 C6 C7 . . . . 0.61(18) ?
O2 C6 C7 C8 . . . . 178.83(13) ?
N2 C6 C7 C8 . . . . -0.51(19) ?
C6 C7 C8 C9 . . . . 0.2(2) ?
C7 C8 C9 C10 . . . . 0.0(2) ?
C6 N2 C10 C9 . . . . -0.4(2) ?
C8 C9 C10 N2 . . . . 0.1(2) ?
